data_1547201
loop_
_publ_author_name
'Naik Tameen Khan'
'Marium Bibi'
'Sammer Yousuf'
'Izhar Husain Qureshi'
Atta-ur-Rahman
'Abdullah Mohammad Al-Majid'
'Muhammad Ahmed Mesaik'
'Ahmed Shukralla Khalid'
'Samina A Sattar'
Atia-tul-Wahab
'M Iqbal Choudhary'

_publ_section_title
;
 Synthesis of some potent immunomodulatory and anti-inflammatory
 metabolites by fungal transformation of anabolic steroid oxymetholone
;
_journal_name_full 'Chemistry Central Journal'
_journal_page_first 153
_journal_paper_doi 10.1186/1752-153X-6-153
_journal_volume 6
_journal_year 2012
_chemical_formula_sum 'C21 H34 O3'
_chemical_formula_weight 334.48
_space_group_IT_number 4
_symmetry_space_group_name_Hall 'P 2yb'
_symmetry_space_group_name_H-M 'P 1 21 1'
_atom_sites_solution_hydrogens geom
_atom_sites_solution_primary direct
_atom_sites_solution_secondary difmap
_cell_angle_alpha 90.00
_cell_angle_beta 90.1650(10)
_cell_angle_gamma 90.00
_cell_formula_units_Z 4
_cell_length_a 7.3859(3)
_cell_length_b 20.6898(9)
_cell_length_c 12.4157(6)
_cell_measurement_temperature 293(2)
_cell_volume 1897.27(15)
_computing_structure_refinement 'SHELXL-97 (Sheldrick, 1997)'
_computing_structure_solution 'SHELXS-97 (Sheldrick, 1990)'
_diffrn_ambient_temperature 293(2)
_diffrn_measured_fraction_theta_full 1.000
_diffrn_measured_fraction_theta_max 1.000
_diffrn_radiation_monochromator graphite
_diffrn_radiation_source 'fine-focus sealed tube'
_diffrn_radiation_type MoK\a
_diffrn_radiation_wavelength 0.71073
_diffrn_reflns_av_R_equivalents 0.0422
_diffrn_reflns_av_sigmaI/netI 0.0317
_diffrn_reflns_limit_h_max 9
_diffrn_reflns_limit_h_min -9
_diffrn_reflns_limit_k_max 26
_diffrn_reflns_limit_k_min -26
_diffrn_reflns_limit_l_max 16
_diffrn_reflns_limit_l_min -16
_diffrn_reflns_number 18840
_diffrn_reflns_theta_full 27.50
_diffrn_reflns_theta_max 27.50
_diffrn_reflns_theta_min 1.64
_exptl_absorpt_coefficient_mu 0.076
_exptl_absorpt_correction_T_max 0.9962
_exptl_absorpt_correction_T_min 0.9754
_exptl_crystal_density_diffrn 1.171
_exptl_crystal_density_method 'not measured'
_exptl_crystal_F_000 736
_exptl_crystal_size_max 0.33
_exptl_crystal_size_mid 0.21
_exptl_crystal_size_min 0.05
_refine_diff_density_max 0.437
_refine_diff_density_min -0.208
_refine_diff_density_rms 0.038
_refine_ls_abs_structure_details 'Flack H D (1983), Acta Cryst. A39, 876-881'
_refine_ls_abs_structure_Flack 0(10)
_refine_ls_extinction_method none
_refine_ls_goodness_of_fit_ref 1.014
_refine_ls_hydrogen_treatment mixed
_refine_ls_matrix_type full
_refine_ls_number_parameters 437
_refine_ls_number_reflns 4479
_refine_ls_number_restraints 1
_refine_ls_restrained_S_all 1.014
_refine_ls_R_factor_all 0.0695
_refine_ls_R_factor_gt 0.0523
_refine_ls_shift/su_max 0.000
_refine_ls_shift/su_mean 0.000
_refine_ls_structure_factor_coef Fsqd
_refine_ls_weighting_details 'calc w=1/[\s^2^(Fo^2^)+(0.0827P)^2^+0.2021P] where P=(Fo^2^+2Fc^2^)/3'
_refine_ls_weighting_scheme calc
_refine_ls_wR_factor_gt 0.1308
_refine_ls_wR_factor_ref 0.1429
_reflns_number_gt 3525
_reflns_number_total 4479
_reflns_threshold_expression >2sigma(I)
_cod_data_source_file 13065_2012_549_MOESM10_ESM.cif
_cod_data_source_block d
_cod_depositor_comments
;

2019-01-13
Z value and formula fixed to values more according to usual
chemical conventions.                 miguel
;
_cod_original_formula_sum 'C42 H68 O6'
_cod_original_formula_weight 668.96
_cod_original_formula_units_Z 2
_cod_database_code 1547201

loop_
_symmetry_equiv_pos_as_xyz
'x, y, z'
'-x, y+1/2, -z'

loop_
_atom_site_label
_atom_site_type_symbol
_atom_site_fract_x
_atom_site_fract_y
_atom_site_fract_z
_atom_site_U_iso_or_equiv
_atom_site_adp_type
_atom_site_occupancy
_atom_site_symmetry_multiplicity
_atom_site_calc_flag
_atom_site_refinement_flags
_atom_site_disorder_assembly
_atom_site_disorder_group
O1 O 0.7733(4) 0.49991(13) 0.5213(2) 0.0683(7) Uani 1 1 d . . .
H1 H 0.7811 0.5247 0.4680 0.102 Uiso 1 1 calc R . .
O2 O 0.6854(4) 0.51035(12) 0.3010(2) 0.0618(6) Uani 1 1 d . . .
O3 O 0.1995(3) 0.01416(11) 0.24798(19) 0.0523(6) Uani 1 1 d . . .
H3 H 0.2057 0.0190 0.3151 0.078 Uiso 1 1 calc R . .
O4 O 0.2921(4) 0.50295(17) -0.0157(2) 0.0839(9) Uani 1 1 d . . .
H4 H 0.2592 0.4829 -0.0713 0.126 Uiso 1 1 calc R . .
O5 O 0.1732(4) 0.42770(13) 0.2834(2) 0.0757(8) Uani 1 1 d . . .
O6 O -0.1111(3) 0.94171(12) 0.17842(19) 0.0571(6) Uani 1 1 d . . .
H6 H -0.0102 0.9548 0.2010 0.086 Uiso 1 1 calc R . .
C1 C 0.5961(4) 0.34935(15) 0.3807(2) 0.0438(7) Uani 1 1 d . . .
H1A H 0.6155 0.3213 0.4423 0.053 Uiso 1 1 calc R . .
H1B H 0.4695 0.3618 0.3806 0.053 Uiso 1 1 calc R . .
C2 C 0.7121(4) 0.41064(14) 0.3956(2) 0.0431(7) Uani 1 1 d . . .
H2A H 0.8375 0.3965 0.4063 0.052 Uiso 1 1 calc R . .
C3 C 0.7088(4) 0.45207(16) 0.2955(3) 0.0491(8) Uani 1 1 d . . .
C4 C 0.7344(5) 0.41794(16) 0.1915(3) 0.0517(8) Uani 1 1 d . . .
H4A H 0.8603 0.4052 0.1849 0.062 Uiso 1 1 calc R . .
H4B H 0.7068 0.4473 0.1329 0.062 Uiso 1 1 calc R . .
C5 C 0.6140(4) 0.35768(15) 0.1815(2) 0.0420(7) Uani 1 1 d . . .
H5A H 0.4886 0.3732 0.1833 0.050 Uiso 1 1 calc R . .
C6 C 0.6378(5) 0.32418(17) 0.0732(2) 0.0537(8) Uani 1 1 d . . .
H6A H 0.6189 0.3552 0.0157 0.064 Uiso 1 1 calc R . .
H6B H 0.7606 0.3080 0.0675 0.064 Uiso 1 1 calc R . .
C7 C 0.5059(5) 0.26873(17) 0.0599(2) 0.0515(8) Uani 1 1 d . . .
H7A H 0.5331 0.2460 -0.0064 0.062 Uiso 1 1 calc R . .
H7B H 0.3842 0.2860 0.0537 0.062 Uiso 1 1 calc R . .
C8 C 0.5124(4) 0.22063(15) 0.1540(2) 0.0397(6) Uani 1 1 d . . .
H8A H 0.6303 0.1989 0.1541 0.048 Uiso 1 1 calc R . .
C9 C 0.4891(4) 0.25715(14) 0.2626(2) 0.0370(6) Uani 1 1 d . . .
H9A H 0.3729 0.2798 0.2571 0.044 Uiso 1 1 calc R . .
C10 C 0.6348(4) 0.31077(14) 0.2775(2) 0.0364(6) Uani 1 1 d . . .
C11 C 0.4701(5) 0.21073(15) 0.3582(2) 0.0468(7) Uani 1 1 d . . .
H11A H 0.4419 0.2354 0.4224 0.056 Uiso 1 1 calc R . .
H11B H 0.5850 0.1891 0.3703 0.056 Uiso 1 1 calc R . .
C12 C 0.3222(5) 0.15966(15) 0.3404(2) 0.0468(7) Uani 1 1 d . . .
H12A H 0.3205 0.1301 0.4011 0.056 Uiso 1 1 calc R . .
H12B H 0.2051 0.1807 0.3364 0.056 Uiso 1 1 calc R . .
C13 C 0.3548(4) 0.12164(14) 0.2369(2) 0.0358(6) Uani 1 1 d . . .
C14 C 0.3637(4) 0.16971(15) 0.1429(2) 0.0391(6) Uani 1 1 d . . .
H14A H 0.2486 0.1933 0.1433 0.047 Uiso 1 1 calc R . .
C15 C 0.3597(5) 0.12640(17) 0.0428(2) 0.0500(8) Uani 1 1 d . . .
H17A H 0.4812 0.1137 0.0222 0.060 Uiso 1 1 calc R . .
H17B H 0.3028 0.1485 -0.0173 0.060 Uiso 1 1 calc R . .
C16 C 0.2475(5) 0.06717(17) 0.0772(3) 0.0516(8) Uani 1 1 d . . .
H16A H 0.1379 0.0641 0.0343 0.062 Uiso 1 1 calc R . .
H16B H 0.3170 0.0278 0.0677 0.062 Uiso 1 1 calc R . .
C17 C 0.2006(4) 0.07679(15) 0.1963(3) 0.0420(6) Uani 1 1 d . . .
C18 C 0.5289(4) 0.08139(17) 0.2483(3) 0.0512(8) Uani 1 1 d . . .
H18A H 0.6255 0.1086 0.2735 0.077 Uiso 1 1 calc R . .
H18B H 0.5605 0.0634 0.1796 0.077 Uiso 1 1 calc R . .
H18C H 0.5092 0.0471 0.2990 0.077 Uiso 1 1 calc R . .
C19 C 0.8264(4) 0.28195(17) 0.2842(3) 0.0548(8) Uani 1 1 d . . .
H19A H 0.8510 0.2578 0.2199 0.082 Uiso 1 1 calc R . .
H19B H 0.8344 0.2538 0.3455 0.082 Uiso 1 1 calc R . .
H19C H 0.9132 0.3162 0.2915 0.082 Uiso 1 1 calc R . .
C20 C 0.0109(4) 0.10471(18) 0.2093(3) 0.0596(9) Uani 1 1 d . . .
H20A H -0.0766 0.0744 0.1824 0.089 Uiso 1 1 calc R . .
H20B H 0.0016 0.1444 0.1695 0.089 Uiso 1 1 calc R . .
H20C H -0.0118 0.1130 0.2841 0.089 Uiso 1 1 calc R . .
C21 C 0.6570(5) 0.44711(16) 0.4953(3) 0.0511(8) Uani 1 1 d . . .
H21A H 0.5350 0.4634 0.4854 0.061 Uiso 1 1 calc R . .
H21B H 0.6551 0.4174 0.5557 0.061 Uiso 1 1 calc R . .
C22 C 0.1492(4) 0.58176(15) 0.1592(3) 0.0474(7) Uani 1 1 d . . .
H22A H 0.1918 0.6035 0.0948 0.057 Uiso 1 1 calc R . .
H22B H 0.0216 0.5725 0.1489 0.057 Uiso 1 1 calc R . .
C23 C 0.2518(5) 0.51712(17) 0.1706(3) 0.0512(8) Uani 1 1 d . . .
H23A H 0.3812 0.5276 0.1709 0.061 Uiso 1 1 calc R . .
C24 C 0.2118(5) 0.48484(18) 0.2764(3) 0.0561(9) Uani 1 1 d . . .
C25 C 0.2165(6) 0.52833(18) 0.3731(3) 0.0616(10) Uani 1 1 d . . .
H25A H 0.3413 0.5395 0.3891 0.074 Uiso 1 1 calc R . .
H25B H 0.1683 0.5052 0.4346 0.074 Uiso 1 1 calc R . .
C26 C 0.1081(4) 0.59027(16) 0.3565(2) 0.0476(7) Uani 1 1 d . . .
H26A H -0.0169 0.5767 0.3424 0.057 Uiso 1 1 calc R . .
C27 C 0.1016(6) 0.63179(18) 0.4577(3) 0.0617(10) Uani 1 1 d . . .
H40D H 0.0568 0.6061 0.5173 0.074 Uiso 1 1 calc R . .
H40E H 0.2230 0.6462 0.4757 0.074 Uiso 1 1 calc R . .
C28 C -0.0192(6) 0.68979(18) 0.4419(3) 0.0597(9) Uani 1 1 d . . .
H28A H -0.0138 0.7168 0.5058 0.072 Uiso 1 1 calc R . .
H28B H -0.1433 0.6754 0.4329 0.072 Uiso 1 1 calc R . .
C29 C 0.0364(4) 0.72971(15) 0.3439(2) 0.0438(7) Uani 1 1 d . . .
H29A H 0.1597 0.7457 0.3560 0.053 Uiso 1 1 calc R . .
C30 C 0.0378(4) 0.68637(15) 0.2412(2) 0.0403(6) Uani 1 1 d . . .
H30A H -0.0837 0.6675 0.2365 0.048 Uiso 1 1 calc R . .
C31 C 0.1692(4) 0.62824(15) 0.2549(2) 0.0421(7) Uani 1 1 d . . .
C32 C 0.0637(5) 0.72493(16) 0.1361(2) 0.0469(7) Uani 1 1 d . . .
H32A H 0.1891 0.7386 0.1313 0.056 Uiso 1 1 calc R . .
H32B H 0.0390 0.6968 0.0754 0.056 Uiso 1 1 calc R . .
C34 C -0.0366(4) 0.82774(14) 0.2273(2) 0.0402(6) Uani 1 1 d . . .
C35 C -0.0869(4) 0.78757(15) 0.3265(2) 0.0450(7) Uani 1 1 d . . .
H35A H -0.2091 0.7706 0.3140 0.054 Uiso 1 1 calc R . .
C36 C -0.1015(6) 0.83771(18) 0.4174(3) 0.0640(10) Uani 1 1 d . . .
H36A H -0.1889 0.8240 0.4709 0.077 Uiso 1 1 calc R . .
H36B H 0.0148 0.8439 0.4524 0.077 Uiso 1 1 calc R . .
C37 C -0.1638(5) 0.90012(19) 0.3619(3) 0.0635(10) Uani 1 1 d . . .
H37A H -0.0810 0.9352 0.3785 0.076 Uiso 1 1 calc R . .
H37B H -0.2837 0.9121 0.3865 0.076 Uiso 1 1 calc R . .
C38 C -0.1663(4) 0.88688(16) 0.2395(3) 0.0488(7) Uani 1 1 d . . .
C39 C 0.1597(4) 0.85268(18) 0.2323(3) 0.0497(8) Uani 1 1 d . . .
H39A H 0.2418 0.8170 0.2252 0.075 Uiso 1 1 calc R . .
H39B H 0.1800 0.8738 0.3002 0.075 Uiso 1 1 calc R . .
H39C H 0.1795 0.8828 0.1748 0.075 Uiso 1 1 calc R . .
C40 C 0.3672(4) 0.65092(19) 0.2627(3) 0.0584(9) Uani 1 1 d . . .
H40A H 0.4449 0.6141 0.2720 0.088 Uiso 1 1 calc R . .
H40B H 0.3807 0.6794 0.3232 0.088 Uiso 1 1 calc R . .
H40C H 0.3996 0.6733 0.1979 0.088 Uiso 1 1 calc R . .
C41 C -0.3589(5) 0.8733(2) 0.1996(4) 0.0711(11) Uani 1 1 d . . .
H41A H -0.4318 0.9113 0.2086 0.107 Uiso 1 1 calc R . .
H41B H -0.4099 0.8384 0.2404 0.107 Uiso 1 1 calc R . .
H41C H -0.3556 0.8617 0.1247 0.107 Uiso 1 1 calc R . .
C42 C 0.2189(6) 0.47348(17) 0.0743(3) 0.0594(9) Uani 1 1 d . . .
H42A H 0.2757 0.4318 0.0860 0.071 Uiso 1 1 calc R . .
H42B H 0.0900 0.4667 0.0641 0.071 Uiso 1 1 calc R . .
C33 C -0.0585(4) 0.78461(15) 0.1281(2) 0.0458(7) Uani 1 1 d . . .
H33A H -0.0278 0.8090 0.0639 0.055 Uiso 1 1 calc R . .
H33B H -0.1838 0.7710 0.1217 0.055 Uiso 1 1 calc R . .

loop_
_atom_site_aniso_label
_atom_site_aniso_U_11
_atom_site_aniso_U_22
_atom_site_aniso_U_33
_atom_site_aniso_U_23
_atom_site_aniso_U_13
_atom_site_aniso_U_12
O1 0.0930(19) 0.0529(15) 0.0590(16) -0.0134(12) -0.0078(14) -0.0145(14)
O2 0.0780(17) 0.0411(13) 0.0662(15) 0.0057(12) -0.0091(12) -0.0070(12)
O3 0.0601(13) 0.0391(11) 0.0577(14) 0.0007(10) -0.0058(11) -0.0078(10)
O4 0.098(2) 0.092(2) 0.0620(17) -0.0101(16) 0.0108(16) -0.0278(18)
O5 0.101(2) 0.0515(16) 0.0743(18) 0.0141(13) -0.0059(15) 0.0036(14)
O6 0.0543(14) 0.0491(13) 0.0679(16) 0.0011(12) -0.0142(11) -0.0050(11)
C1 0.0543(17) 0.0415(15) 0.0357(15) 0.0039(13) -0.0067(13) -0.0043(14)
C2 0.0468(16) 0.0394(15) 0.0431(16) -0.0009(13) -0.0104(12) -0.0016(13)
C3 0.0448(17) 0.0446(18) 0.058(2) 0.0040(15) -0.0094(14) -0.0098(13)
C4 0.0583(19) 0.0481(18) 0.0486(18) 0.0077(14) -0.0006(15) -0.0123(15)
C5 0.0413(15) 0.0468(16) 0.0379(16) 0.0050(13) -0.0016(12) -0.0050(13)
C6 0.064(2) 0.062(2) 0.0353(16) 0.0034(15) 0.0074(14) -0.0153(17)
C7 0.064(2) 0.060(2) 0.0303(15) 0.0017(14) -0.0003(13) -0.0156(16)
C8 0.0366(14) 0.0472(16) 0.0355(15) -0.0037(12) 0.0030(11) -0.0042(12)
C9 0.0377(14) 0.0395(14) 0.0339(14) -0.0006(11) -0.0017(11) -0.0015(11)
C10 0.0369(14) 0.0387(15) 0.0335(14) 0.0031(12) -0.0037(11) -0.0012(11)
C11 0.067(2) 0.0438(17) 0.0298(15) -0.0010(13) -0.0025(13) -0.0096(15)
C12 0.0584(18) 0.0406(16) 0.0415(17) -0.0004(13) 0.0073(13) -0.0054(14)
C13 0.0335(13) 0.0364(14) 0.0374(15) -0.0022(12) 0.0014(11) -0.0020(11)
C14 0.0342(13) 0.0458(16) 0.0374(15) -0.0033(12) -0.0020(11) 0.0000(12)
C15 0.0569(18) 0.0555(18) 0.0378(16) -0.0069(14) -0.0022(14) -0.0072(16)
C16 0.0541(18) 0.0541(19) 0.0466(18) -0.0093(15) -0.0071(14) -0.0055(15)
C17 0.0357(14) 0.0392(15) 0.0510(17) -0.0039(13) -0.0022(12) -0.0021(12)
C18 0.0386(15) 0.0517(18) 0.063(2) -0.0032(16) -0.0056(14) 0.0046(14)
C19 0.0430(17) 0.0521(19) 0.069(2) -0.0038(17) -0.0112(15) 0.0023(14)
C20 0.0332(15) 0.056(2) 0.090(3) -0.0031(19) 0.0009(16) -0.0007(14)
C21 0.063(2) 0.0442(17) 0.0459(18) -0.0025(14) -0.0066(14) -0.0014(15)
C22 0.0546(17) 0.0474(17) 0.0402(16) 0.0043(13) -0.0054(13) 0.0054(15)
C23 0.0485(17) 0.0545(18) 0.0505(18) 0.0019(16) -0.0086(14) 0.0050(15)
C24 0.0508(18) 0.058(2) 0.060(2) 0.0111(17) -0.0117(15) 0.0084(16)
C25 0.073(2) 0.064(2) 0.049(2) 0.0183(17) -0.0111(17) 0.0001(18)
C26 0.0527(17) 0.0548(19) 0.0352(16) 0.0081(13) -0.0057(13) -0.0089(14)
C27 0.090(3) 0.063(2) 0.0324(17) 0.0104(15) -0.0043(16) -0.010(2)
C28 0.088(3) 0.060(2) 0.0311(16) -0.0006(15) 0.0099(16) -0.0115(19)
C29 0.0508(17) 0.0501(17) 0.0305(15) -0.0017(12) -0.0019(12) -0.0119(14)
C30 0.0413(15) 0.0477(16) 0.0320(14) 0.0019(12) -0.0006(11) -0.0066(13)
C31 0.0420(15) 0.0492(17) 0.0352(15) 0.0060(13) -0.0033(12) -0.0021(13)
C32 0.0583(18) 0.0495(17) 0.0330(15) -0.0016(13) 0.0025(13) 0.0038(15)
C34 0.0367(14) 0.0463(16) 0.0376(15) -0.0029(13) -0.0007(11) -0.0059(12)
C35 0.0459(16) 0.0518(18) 0.0375(16) -0.0073(13) 0.0058(12) -0.0113(14)
C36 0.080(3) 0.063(2) 0.050(2) -0.0104(17) 0.0114(18) -0.0052(19)
C37 0.065(2) 0.060(2) 0.065(2) -0.0167(18) 0.0144(18) -0.0032(18)
C38 0.0405(16) 0.0472(17) 0.059(2) -0.0050(15) -0.0014(14) -0.0038(13)
C39 0.0371(15) 0.0572(19) 0.0548(19) 0.0036(16) 0.0010(13) -0.0071(14)
C40 0.0432(17) 0.065(2) 0.067(2) 0.0052(18) -0.0050(16) -0.0056(16)
C41 0.0405(18) 0.063(2) 0.109(3) -0.007(2) -0.0076(19) -0.0006(16)
C42 0.080(2) 0.0480(19) 0.051(2) 0.0027(15) -0.0006(17) 0.0106(17)
C33 0.0529(18) 0.0481(17) 0.0362(16) 0.0026(13) -0.0039(13) -0.0007(14)

loop_
_atom_type_symbol
_atom_type_description
_atom_type_scat_dispersion_real
_atom_type_scat_dispersion_imag
_atom_type_scat_source
C C 0.0033 0.0000 'International Tables Vol C Tables 4.2.6.8 and 6.1.1.4'
H H 0.0000 0.0000 'International Tables Vol C Tables 4.2.6.8 and 6.1.1.4'
O O 0.0106 0.0000 'International Tables Vol C Tables 4.2.6.8 and 6.1.1.4'

loop_
_geom_angle_atom_site_label_1
_geom_angle_atom_site_label_2
_geom_angle_atom_site_label_3
_geom_angle
_geom_angle_site_symmetry_1
_geom_angle_site_symmetry_3
C21 O1 H1 109.5 . .
C17 O3 H3 109.5 . .
C42 O4 H4 109.5 . .
C38 O6 H6 109.5 . .
C10 C1 C2 115.0(2) . .
C10 C1 H1A 108.5 . .
C2 C1 H1A 108.5 . .
C10 C1 H1B 108.5 . .
C2 C1 H1B 108.5 . .
H1A C1 H1B 107.5 . .
C21 C2 C3 112.9(3) . .
C21 C2 C1 111.0(3) . .
C3 C2 C1 111.2(2) . .
C21 C2 H2A 107.1 . .
C3 C2 H2A 107.1 . .
C1 C2 H2A 107.1 . .
O2 C3 C4 122.5(3) . .
O2 C3 C2 121.1(3) . .
C4 C3 C2 116.3(3) . .
C3 C4 C5 112.4(3) . .
C3 C4 H4A 109.1 . .
C5 C4 H4A 109.1 . .
C3 C4 H4B 109.1 . .
C5 C4 H4B 109.1 . .
H4A C4 H4B 107.9 . .
C6 C5 C4 111.8(2) . .
C6 C5 C10 112.6(3) . .
C4 C5 C10 113.0(2) . .
C6 C5 H5A 106.3 . .
C4 C5 H5A 106.3 . .
C10 C5 H5A 106.3 . .
C7 C6 C5 111.4(2) . .
C7 C6 H6A 109.4 . .
C5 C6 H6A 109.4 . .
C7 C6 H6B 109.4 . .
C5 C6 H6B 109.4 . .
H6A C6 H6B 108.0 . .
C6 C7 C8 112.9(2) . .
C6 C7 H7A 109.0 . .
C8 C7 H7A 109.0 . .
C6 C7 H7B 109.0 . .
C8 C7 H7B 109.0 . .
H7A C7 H7B 107.8 . .
C14 C8 C7 110.9(2) . .
C14 C8 C9 109.4(2) . .
C7 C8 C9 110.0(2) . .
C14 C8 H8A 108.8 . .
C7 C8 H8A 108.8 . .
C9 C8 H8A 108.8 . .
C11 C9 C8 112.2(2) . .
C11 C9 C10 114.7(2) . .
C8 C9 C10 111.8(2) . .
C11 C9 H9A 105.8 . .
C8 C9 H9A 105.8 . .
C10 C9 H9A 105.8 . .
C1 C10 C19 109.2(2) . .
C1 C10 C5 107.4(2) . .
C19 C10 C5 112.1(2) . .
C1 C10 C9 109.8(2) . .
C19 C10 C9 111.5(2) . .
C5 C10 C9 106.8(2) . .
C9 C11 C12 112.7(2) . .
C9 C11 H11A 109.1 . .
C12 C11 H11A 109.1 . .
C9 C11 H11B 109.1 . .
C12 C11 H11B 109.1 . .
H11A C11 H11B 107.8 . .
C13 C12 C11 111.2(2) . .
C13 C12 H12A 109.4 . .
C11 C12 H12A 109.4 . .
C13 C12 H12B 109.4 . .
C11 C12 H12B 109.4 . .
H12A C12 H12B 108.0 . .
C12 C13 C14 108.3(2) . .
C12 C13 C18 109.6(2) . .
C14 C13 C18 112.6(2) . .
C12 C13 C17 117.7(2) . .
C14 C13 C17 100.0(2) . .
C18 C13 C17 108.6(2) . .
C8 C14 C15 119.3(2) . .
C8 C14 C13 114.2(2) . .
C15 C14 C13 103.7(2) . .
C8 C14 H14A 106.3 . .
C15 C14 H14A 106.2 . .
C13 C14 H14A 106.3 . .
C14 C15 C16 104.4(2) . .
C14 C15 H17A 110.9 . .
C16 C15 H17A 110.9 . .
C14 C15 H17B 110.9 . .
C16 C15 H17B 110.9 . .
H17A C15 H17B 108.9 . .
C17 C16 C15 106.7(2) . .
C17 C16 H16A 110.4 . .
C15 C16 H16A 110.4 . .
C17 C16 H16B 110.4 . .
C15 C16 H16B 110.4 . .
H16A C16 H16B 108.6 . .
O3 C17 C20 106.6(3) . .
O3 C17 C16 108.3(3) . .
C20 C17 C16 111.2(3) . .
O3 C17 C13 113.4(2) . .
C20 C17 C13 114.4(3) . .
C16 C17 C13 102.9(2) . .
C13 C18 H18A 109.5 . .
C13 C18 H18B 109.5 . .
H18A C18 H18B 109.5 . .
C13 C18 H18C 109.5 . .
H18A C18 H18C 109.5 . .
H18B C18 H18C 109.5 . .
C10 C19 H19A 109.5 . .
C10 C19 H19B 109.5 . .
H19A C19 H19B 109.5 . .
C10 C19 H19C 109.5 . .
H19A C19 H19C 109.5 . .
H19B C19 H19C 109.5 . .
C17 C20 H20A 109.5 . .
C17 C20 H20B 109.5 . .
H20A C20 H20B 109.5 . .
C17 C20 H20C 109.5 . .
H20A C20 H20C 109.5 . .
H20B C20 H20C 109.5 . .
O1 C21 C2 113.9(3) . .
O1 C21 H21A 108.8 . .
C2 C21 H21A 108.8 . .
O1 C21 H21B 108.8 . .
C2 C21 H21B 108.8 . .
H21A C21 H21B 107.7 . .
C31 C22 C23 115.2(2) . .
C31 C22 H22A 108.5 . .
C23 C22 H22A 108.5 . .
C31 C22 H22B 108.5 . .
C23 C22 H22B 108.5 . .
H22A C22 H22B 107.5 . .
C24 C23 C42 113.1(3) . .
C24 C23 C22 111.6(3) . .
C42 C23 C22 111.5(3) . .
C24 C23 H23A 106.7 . .
C42 C23 H23A 106.7 . .
C22 C23 H23A 106.7 . .
O5 C24 C25 121.9(3) . .
O5 C24 C23 122.7(4) . .
C25 C24 C23 115.4(3) . .
C24 C25 C26 112.6(3) . .
C24 C25 H25A 109.1 . .
C26 C25 H25A 109.1 . .
C24 C25 H25B 109.1 . .
C26 C25 H25B 109.1 . .
H25A C25 H25B 107.8 . .
C27 C26 C25 112.3(3) . .
C27 C26 C31 113.2(3) . .
C25 C26 C31 112.4(3) . .
C27 C26 H26A 106.1 . .
C25 C26 H26A 106.1 . .
C31 C26 H26A 106.1 . .
C28 C27 C26 111.2(3) . .
C28 C27 H40D 109.4 . .
C26 C27 H40D 109.4 . .
C28 C27 H40E 109.4 . .
C26 C27 H40E 109.4 . .
H40D C27 H40E 108.0 . .
C27 C28 C29 111.9(3) . .
C27 C28 H28A 109.2 . .
C29 C28 H28A 109.2 . .
C27 C28 H28B 109.2 . .
C29 C28 H28B 109.2 . .
H28A C28 H28B 107.9 . .
C35 C29 C28 112.1(3) . .
C35 C29 C30 110.0(2) . .
C28 C29 C30 110.1(3) . .
C35 C29 H29A 108.2 . .
C28 C29 H29A 108.2 . .
C30 C29 H29A 108.2 . .
C32 C30 C31 114.4(2) . .
C32 C30 C29 113.3(2) . .
C31 C30 C29 111.2(2) . .
C32 C30 H30A 105.7 . .
C31 C30 H30A 105.7 . .
C29 C30 H30A 105.7 . .
C22 C31 C40 109.2(3) . .
C22 C31 C26 106.5(3) . .
C40 C31 C26 112.4(2) . .
C22 C31 C30 110.0(2) . .
C40 C31 C30 111.3(3) . .
C26 C31 C30 107.3(2) . .
C33 C32 C30 113.4(2) . .
C33 C32 H32A 108.9 . .
C30 C32 H32A 108.9 . .
C33 C32 H32B 108.9 . .
C30 C32 H32B 108.9 . .
H32A C32 H32B 107.7 . .
C33 C34 C35 107.8(2) . .
C33 C34 C39 109.0(3) . .
C35 C34 C39 112.3(2) . .
C33 C34 C38 118.2(2) . .
C35 C34 C38 101.3(2) . .
C39 C34 C38 108.1(2) . .
C29 C35 C34 113.2(2) . .
C29 C35 C36 118.1(3) . .
C34 C35 C36 104.0(3) . .
C29 C35 H35A 107.0 . .
C34 C35 H35A 107.0 . .
C36 C35 H35A 107.0 . .
C37 C36 C35 105.1(3) . .
C37 C36 H36A 110.7 . .
C35 C36 H36A 110.7 . .
C37 C36 H36B 110.7 . .
C35 C36 H36B 110.7 . .
H36A C36 H36B 108.8 . .
C36 C37 C38 107.2(3) . .
C36 C37 H37A 110.3 . .
C38 C37 H37A 110.3 . .
C36 C37 H37B 110.3 . .
C38 C37 H37B 110.3 . .
H37A C37 H37B 108.5 . .
O6 C38 C41 103.9(3) . .
O6 C38 C37 112.3(3) . .
C41 C38 C37 111.1(3) . .
O6 C38 C34 113.3(2) . .
C41 C38 C34 113.2(3) . .
C37 C38 C34 103.2(3) . .
C34 C39 H39A 109.5 . .
C34 C39 H39B 109.5 . .
H39A C39 H39B 109.5 . .
C34 C39 H39C 109.5 . .
H39A C39 H39C 109.5 . .
H39B C39 H39C 109.5 . .
C31 C40 H40A 109.5 . .
C31 C40 H40B 109.5 . .
H40A C40 H40B 109.5 . .
C31 C40 H40C 109.5 . .
H40A C40 H40C 109.5 . .
H40B C40 H40C 109.5 . .
C38 C41 H41A 109.5 . .
C38 C41 H41B 109.5 . .
H41A C41 H41B 109.5 . .
C38 C41 H41C 109.5 . .
H41A C41 H41C 109.5 . .
H41B C41 H41C 109.5 . .
O4 C42 C23 108.2(3) . .
O4 C42 H42A 110.1 . .
C23 C42 H42A 110.1 . .
O4 C42 H42B 110.1 . .
C23 C42 H42B 110.1 . .
H42A C42 H42B 108.4 . .
C34 C33 C32 110.9(2) . .
C34 C33 H33A 109.5 . .
C32 C33 H33A 109.5 . .
C34 C33 H33B 109.5 . .
C32 C33 H33B 109.5 . .
H33A C33 H33B 108.1 . .

loop_
_geom_bond_atom_site_label_1
_geom_bond_atom_site_label_2
_geom_bond_distance
_geom_bond_site_symmetry_2
O1 C21 1.426(4) .
O1 H1 0.8400 .
O2 C3 1.220(4) .
O3 C17 1.446(4) .
O3 H3 0.8400 .
O4 C42 1.384(5) .
O4 H4 0.8400 .
O5 C24 1.219(5) .
O6 C38 1.425(4) .
O6 H6 0.8400 .
C1 C10 1.537(4) .
C1 C2 1.541(4) .
C1 H1A 0.9700 .
C1 H1B 0.9700 .
C2 C21 1.507(4) .
C2 C3 1.510(4) .
C2 H2A 0.9800 .
C3 C4 1.484(5) .
C4 C5 1.537(4) .
C4 H4A 0.9700 .
C4 H4B 0.9700 .
C5 C6 1.524(4) .
C5 C10 1.544(4) .
C5 H5A 0.9800 .
C6 C7 1.514(5) .
C6 H6A 0.9700 .
C6 H6B 0.9700 .
C7 C8 1.536(4) .
C7 H7A 0.9700 .
C7 H7B 0.9700 .
C8 C14 1.528(4) .
C8 C9 1.555(4) .
C8 H8A 0.9800 .
C9 C11 1.534(4) .
C9 C10 1.557(4) .
C9 H9A 0.9800 .
C10 C19 1.537(4) .
C11 C12 1.536(4) .
C11 H11A 0.9700 .
C11 H11B 0.9700 .
C12 C13 1.526(4) .
C12 H12A 0.9700 .
C12 H12B 0.9700 .
C13 C14 1.535(4) .
C13 C18 1.538(4) .
C13 C17 1.552(4) .
C14 C15 1.533(4) .
C14 H14A 0.9800 .
C15 C16 1.541(5) .
C15 H17A 0.9700 .
C15 H17B 0.9700 .
C16 C17 1.532(5) .
C16 H16A 0.9700 .
C16 H16B 0.9700 .
C17 C20 1.525(4) .
C18 H18A 0.9600 .
C18 H18B 0.9600 .
C18 H18C 0.9600 .
C19 H19A 0.9600 .
C19 H19B 0.9600 .
C19 H19C 0.9600 .
C20 H20A 0.9600 .
C20 H20B 0.9600 .
C20 H20C 0.9600 .
C21 H21A 0.9700 .
C21 H21B 0.9700 .
C22 C31 1.536(4) .
C22 C23 1.543(5) .
C22 H22A 0.9700 .
C22 H22B 0.9700 .
C23 C24 1.503(5) .
C23 C42 1.517(5) .
C23 H23A 0.9800 .
C24 C25 1.501(5) .
C25 C26 1.525(5) .
C25 H25A 0.9700 .
C25 H25B 0.9700 .
C26 C27 1.523(5) .
C26 C31 1.554(4) .
C26 H26A 0.9800 .
C27 C28 1.507(6) .
C27 H40D 0.9700 .
C27 H40E 0.9700 .
C28 C29 1.528(4) .
C28 H28A 0.9700 .
C28 H28B 0.9700 .
C29 C35 1.519(5) .
C29 C30 1.558(4) .
C29 H29A 0.9800 .
C30 C32 1.542(4) .
C30 C31 1.554(4) .
C30 H30A 0.9800 .
C31 C40 1.539(4) .
C32 C33 1.533(4) .
C32 H32A 0.9700 .
C32 H32B 0.9700 .
C34 C33 1.529(4) .
C34 C35 1.533(4) .
C34 C39 1.540(4) .
C34 C38 1.562(4) .
C35 C36 1.537(5) .
C35 H35A 0.9800 .
C36 C37 1.534(6) .
C36 H36A 0.9700 .
C36 H36B 0.9700 .
C37 C38 1.545(5) .
C37 H37A 0.9700 .
C37 H37B 0.9700 .
C38 C41 1.531(5) .
C39 H39A 0.9600 .
C39 H39B 0.9600 .
C39 H39C 0.9600 .
C40 H40A 0.9600 .
C40 H40B 0.9600 .
C40 H40C 0.9600 .
C41 H41A 0.9600 .
C41 H41B 0.9600 .
C41 H41C 0.9600 .
C42 H42A 0.9700 .
C42 H42B 0.9700 .
C33 H33A 0.9700 .
C33 H33B 0.9700 .

loop_
_geom_torsion_atom_site_label_1
_geom_torsion_atom_site_label_2
_geom_torsion_atom_site_label_3
_geom_torsion_atom_site_label_4
_geom_torsion
_geom_torsion_site_symmetry_1
_geom_torsion_site_symmetry_2
_geom_torsion_site_symmetry_3
_geom_torsion_site_symmetry_4
C10 C1 C2 C21 176.7(2) . . . .
C10 C1 C2 C3 50.2(3) . . . .
C21 C2 C3 O2 8.5(4) . . . .
C1 C2 C3 O2 134.0(3) . . . .
C21 C2 C3 C4 -171.2(3) . . . .
C1 C2 C3 C4 -45.7(4) . . . .
O2 C3 C4 C5 -131.8(3) . . . .
C2 C3 C4 C5 47.9(4) . . . .
C3 C4 C5 C6 178.4(3) . . . .
C3 C4 C5 C10 -53.3(4) . . . .
C4 C5 C6 C7 -174.6(3) . . . .
C10 C5 C6 C7 56.9(4) . . . .
C5 C6 C7 C8 -53.0(4) . . . .
C6 C7 C8 C14 174.0(3) . . . .
C6 C7 C8 C9 52.8(3) . . . .
C14 C8 C9 C11 50.6(3) . . . .
C7 C8 C9 C11 172.7(2) . . . .
C14 C8 C9 C10 -178.8(2) . . . .
C7 C8 C9 C10 -56.8(3) . . . .
C2 C1 C10 C19 66.8(3) . . . .
C2 C1 C10 C5 -55.0(3) . . . .
C2 C1 C10 C9 -170.7(2) . . . .
C6 C5 C10 C1 -176.5(2) . . . .
C4 C5 C10 C1 55.6(3) . . . .
C6 C5 C10 C19 63.5(3) . . . .
C4 C5 C10 C19 -64.3(3) . . . .
C6 C5 C10 C9 -58.8(3) . . . .
C4 C5 C10 C9 173.3(2) . . . .
C11 C9 C10 C1 -55.8(3) . . . .
C8 C9 C10 C1 175.0(2) . . . .
C11 C9 C10 C19 65.4(3) . . . .
C8 C9 C10 C19 -63.8(3) . . . .
C11 C9 C10 C5 -171.9(2) . . . .
C8 C9 C10 C5 58.9(3) . . . .
C8 C9 C11 C12 -52.1(3) . . . .
C10 C9 C11 C12 178.9(2) . . . .
C9 C11 C12 C13 55.8(3) . . . .
C11 C12 C13 C14 -57.0(3) . . . .
C11 C12 C13 C18 66.1(3) . . . .
C11 C12 C13 C17 -169.3(3) . . . .
C7 C8 C14 C15 59.5(4) . . . .
C9 C8 C14 C15 -179.0(3) . . . .
C7 C8 C14 C13 -177.1(2) . . . .
C9 C8 C14 C13 -55.6(3) . . . .
C12 C13 C14 C8 59.1(3) . . . .
C18 C13 C14 C8 -62.2(3) . . . .
C17 C13 C14 C8 -177.2(2) . . . .
C12 C13 C14 C15 -169.5(2) . . . .
C18 C13 C14 C15 69.2(3) . . . .
C17 C13 C14 C15 -45.8(3) . . . .
C8 C14 C15 C16 159.0(3) . . . .
C13 C14 C15 C16 30.6(3) . . . .
C14 C15 C16 C17 -3.0(3) . . . .
C15 C16 C17 O3 -145.5(3) . . . .
C15 C16 C17 C20 97.7(3) . . . .
C15 C16 C17 C13 -25.2(3) . . . .
C12 C13 C17 O3 -83.1(3) . . . .
C14 C13 C17 O3 160.0(2) . . . .
C18 C13 C17 O3 42.0(3) . . . .
C12 C13 C17 C20 39.4(4) . . . .
C14 C13 C17 C20 -77.4(3) . . . .
C18 C13 C17 C20 164.5(3) . . . .
C12 C13 C17 C16 160.2(3) . . . .
C14 C13 C17 C16 43.3(3) . . . .
C18 C13 C17 C16 -74.7(3) . . . .
C3 C2 C21 O1 -61.8(3) . . . .
C1 C2 C21 O1 172.6(3) . . . .
C31 C22 C23 C24 50.5(4) . . . .
C31 C22 C23 C42 178.0(3) . . . .
C42 C23 C24 O5 6.3(5) . . . .
C22 C23 C24 O5 133.0(4) . . . .
C42 C23 C24 C25 -171.7(3) . . . .
C22 C23 C24 C25 -45.1(4) . . . .
O5 C24 C25 C26 -129.5(4) . . . .
C23 C24 C25 C26 48.6(4) . . . .
C24 C25 C26 C27 175.7(3) . . . .
C24 C25 C26 C31 -55.3(4) . . . .
C25 C26 C27 C28 -175.2(3) . . . .
C31 C26 C27 C28 56.1(4) . . . .
C26 C27 C28 C29 -55.0(4) . . . .
C27 C28 C29 C35 179.0(3) . . . .
C27 C28 C29 C30 56.2(4) . . . .
C35 C29 C30 C32 47.1(3) . . . .
C28 C29 C30 C32 171.1(3) . . . .
C35 C29 C30 C31 177.6(2) . . . .
C28 C29 C30 C31 -58.3(3) . . . .
C23 C22 C31 C40 66.0(4) . . . .
C23 C22 C31 C26 -55.6(3) . . . .
C23 C22 C31 C30 -171.6(3) . . . .
C27 C26 C31 C22 -174.2(3) . . . .
C25 C26 C31 C22 57.2(3) . . . .
C27 C26 C31 C40 66.2(4) . . . .
C25 C26 C31 C40 -62.4(4) . . . .
C27 C26 C31 C30 -56.5(3) . . . .
C25 C26 C31 C30 174.9(2) . . . .
C32 C30 C31 C22 -57.4(3) . . . .
C29 C30 C31 C22 172.6(2) . . . .
C32 C30 C31 C40 63.8(3) . . . .
C29 C30 C31 C40 -66.2(3) . . . .
C32 C30 C31 C26 -172.9(2) . . . .
C29 C30 C31 C26 57.2(3) . . . .
C31 C30 C32 C33 -176.1(2) . . . .
C29 C30 C32 C33 -47.2(3) . . . .
C28 C29 C35 C34 -178.8(3) . . . .
C30 C29 C35 C34 -56.0(3) . . . .
C28 C29 C35 C36 59.3(4) . . . .
C30 C29 C35 C36 -177.9(3) . . . .
C33 C34 C35 C29 62.5(3) . . . .
C39 C34 C35 C29 -57.6(3) . . . .
C38 C34 C35 C29 -172.8(2) . . . .
C33 C34 C35 C36 -168.1(3) . . . .
C39 C34 C35 C36 71.8(3) . . . .
C38 C34 C35 C36 -43.3(3) . . . .
C29 C35 C36 C37 156.9(3) . . . .
C34 C35 C36 C37 30.5(4) . . . .
C35 C36 C37 C38 -5.3(4) . . . .
C36 C37 C38 O6 -143.6(3) . . . .
C36 C37 C38 C41 100.4(3) . . . .
C36 C37 C38 C34 -21.2(4) . . . .
C33 C34 C38 O6 -81.4(3) . . . .
C35 C34 C38 O6 161.1(2) . . . .
C39 C34 C38 O6 42.9(3) . . . .
C33 C34 C38 C41 36.6(4) . . . .
C35 C34 C38 C41 -80.8(3) . . . .
C39 C34 C38 C41 161.0(3) . . . .
C33 C34 C38 C37 156.8(3) . . . .
C35 C34 C38 C37 39.4(3) . . . .
C39 C34 C38 C37 -78.8(3) . . . .
C24 C23 C42 O4 -168.6(3) . . . .
C22 C23 C42 O4 64.7(4) . . . .
C35 C34 C33 C32 -59.3(3) . . . .
C39 C34 C33 C32 62.8(3) . . . .
C38 C34 C33 C32 -173.3(3) . . . .
C30 C32 C33 C34 53.6(3) . . . .
